data_4330595
loop_
_publ_author_name
'James J. Henkelis'
'Sarah A. Barnett'
'Lindsay P. Harding'
'Michaele J. Hardie'

_publ_section_title
;
 Coordination Polymers Utilizing N-Oxide Functionalized Host Ligands
;
_journal_name_full 'Inorganic Chemistry'
_journal_page_first 10657
_journal_page_last 10674
_journal_paper_doi 10.1021/ic300940k
_journal_volume 51
_journal_year 2012
_chemical_formula_sum 'C45 H40 N4 O13'
_chemical_formula_weight 844.81
_chemical_name_systematic
; 
(\+-)-2,7,12-trimethoxy-3,8,13-tris(4-N-oxide-pyridyloxy)-
10,15-dihydro-5H-tribenzo[a,d,g]cyclononatriene 
dimethylformamide clathrate
;
_space_group_IT_number 14
_symmetry_cell_setting monoclinic
_symmetry_space_group_name_Hall '-P 2yn'
_symmetry_space_group_name_H-M 'P 1 21/n 1'
_atom_sites_solution_hydrogens geom
_atom_sites_solution_primary direct
_atom_sites_solution_secondary difmap
_audit_creation_method SHELXL-97
_cell_angle_alpha 90.00
_cell_angle_beta 91.286(4)
_cell_angle_gamma 90.00
_cell_formula_units_Z 4
_cell_length_a 4.6996(16)
_cell_length_b 21.173(7)
_cell_length_c 39.052(14)
_cell_measurement_temperature 150(2)
_cell_volume 3885(2)
_computing_cell_refinement 'CrystalClear-SM Expert(Rigaku, 2009)'
_computing_data_collection 'CrystalClear-SM Expert(Rigaku, 2009)'
_computing_data_reduction 'CrystalClear-SM Expert(Rigaku, 2009)'
_computing_molecular_graphics 'X-Seed (Barbour)'
_computing_structure_refinement 'SHELXL-97 (Sheldrick, 1997)'
_computing_structure_solution 'SHELXS-97 (Sheldrick, 1990)'
_diffrn_ambient_temperature 150(2)
_diffrn_measured_fraction_theta_full 0.890
_diffrn_measured_fraction_theta_max 0.890
_diffrn_measurement_device_type 'Rigaku Saturn CCD'
_diffrn_measurement_method \w-scans
_diffrn_radiation_monochromator 'Silicon 111'
_diffrn_radiation_source 'Diamond Light Source'
_diffrn_radiation_type synchrotron
_diffrn_radiation_wavelength 0.68890
_diffrn_reflns_av_R_equivalents 0.0510
_diffrn_reflns_av_sigmaI/netI 0.0837
_diffrn_reflns_limit_h_max 6
_diffrn_reflns_limit_h_min -5
_diffrn_reflns_limit_k_max 31
_diffrn_reflns_limit_k_min -31
_diffrn_reflns_limit_l_max 57
_diffrn_reflns_limit_l_min -55
_diffrn_reflns_number 36804
_diffrn_reflns_theta_full 31.70
_diffrn_reflns_theta_max 31.70
_diffrn_reflns_theta_min 1.78
_exptl_absorpt_coefficient_mu 0.107
_exptl_absorpt_correction_T_max 0.9904
_exptl_absorpt_correction_T_min 0.9809
_exptl_absorpt_correction_type multi-scan
_exptl_absorpt_process_details SADABS
_exptl_crystal_colour colourless
_exptl_crystal_density_diffrn 1.444
_exptl_crystal_description Plate
_exptl_crystal_F_000 1768
_exptl_crystal_size_max 0.18
_exptl_crystal_size_mid 0.15
_exptl_crystal_size_min 0.09
_refine_diff_density_max 0.310
_refine_diff_density_min -0.258
_refine_diff_density_rms 0.053
_refine_ls_extinction_method none
_refine_ls_goodness_of_fit_ref 1.083
_refine_ls_hydrogen_treatment noref
_refine_ls_matrix_type full
_refine_ls_number_parameters 564
_refine_ls_number_reflns 12838
_refine_ls_number_restraints 0
_refine_ls_restrained_S_all 1.083
_refine_ls_R_factor_all 0.1096
_refine_ls_R_factor_gt 0.0652
_refine_ls_shift/su_max 0.013
_refine_ls_shift/su_mean 0.000
_refine_ls_structure_factor_coef Fsqd
_refine_ls_weighting_details 'calc w=1/[\s^2^(Fo^2^)+(0.0610P)^2^+0.8133P] where P=(Fo^2^+2Fc^2^)/3'
_refine_ls_weighting_scheme calc
_refine_ls_wR_factor_gt 0.1384
_refine_ls_wR_factor_ref 0.1653
_reflns_number_gt 8287
_reflns_number_total 12838
_reflns_threshold_expression >2sigma(I)
_cod_data_source_file ic300940k_si_002_01.cif
_cod_data_source_block c:'L1_dmf'
_cod_database_code 4330595

loop_
_symmetry_equiv_pos_as_xyz
'x, y, z'
'-x+1/2, y+1/2, -z+1/2'
'-x, -y, -z'
'x-1/2, -y-1/2, z-1/2'

loop_
_atom_site_label
_atom_site_type_symbol
_atom_site_fract_x
_atom_site_fract_y
_atom_site_fract_z
_atom_site_U_iso_or_equiv
_atom_site_adp_type
_atom_site_occupancy
_atom_site_symmetry_multiplicity
_atom_site_calc_flag
_atom_site_refinement_flags
O1 O 0.2218(3) 0.94204(6) 0.01237(3) 0.0309(3) Uani 1 1 d .
O6 O 0.1749(3) 0.51987(6) 0.08642(3) 0.0313(3) Uani 1 1 d .
O2 O 0.1628(3) 0.85777(6) -0.03579(3) 0.0304(3) Uani 1 1 d .
O9 O 0.2187(3) 0.74877(6) 0.20153(3) 0.0345(3) Uani 1 1 d .
O3 O 0.2817(3) 0.75574(6) -0.04602(3) 0.0325(3) Uani 1 1 d .
O10 O 0.1917(3) 0.87020(6) 0.18726(3) 0.0344(3) Uani 1 1 d .
O5 O 0.2122(3) 0.55139(6) 0.02218(3) 0.0333(3) Uani 1 1 d .
O7 O 0.2786(3) 0.55648(6) 0.14020(4) 0.0355(3) Uani 1 1 d .
O11 O 0.3492(3) 0.93547(7) 0.14575(3) 0.0358(3) Uani 1 1 d .
C7 C -0.4808(4) 0.72692(8) 0.03364(5) 0.0272(4) Uani 1 1 d .
H7A H -0.5542 0.7136 0.0108 0.033 Uiso 1 1 calc R
H7B H -0.6465 0.7359 0.0481 0.033 Uiso 1 1 calc R
C18 C 0.0423(4) 0.82900(8) 0.16492(5) 0.0274(4) Uani 1 1 d .
C6 C -0.3073(4) 0.78700(8) 0.02981(4) 0.0256(4) Uani 1 1 d .
C20 C -0.2908(4) 0.80732(8) 0.11824(4) 0.0258(4) Uani 1 1 d .
C19 C -0.1212(4) 0.84935(9) 0.13737(4) 0.0277(4) Uani 1 1 d .
H19 H -0.1189 0.8928 0.1312 0.033 Uiso 1 1 calc R
C21 C -0.4577(4) 0.83327(9) 0.08752(4) 0.0274(4) Uani 1 1 d .
H21A H -0.6302 0.8071 0.0837 0.033 Uiso 1 1 calc R
H21B H -0.5206 0.8767 0.0928 0.033 Uiso 1 1 calc R
C5 C -0.1544(4) 0.79412(8) -0.00035(5) 0.0275(4) Uani 1 1 d .
H5 H -0.1700 0.7627 -0.0177 0.033 Uiso 1 1 calc R
C23 C 0.2947(4) 0.81127(9) -0.05296(4) 0.0274(4) Uani 1 1 d .
C9 C -0.1325(4) 0.63748(8) 0.02845(5) 0.0274(4) Uani 1 1 d .
H9 H -0.1256 0.6477 0.0048 0.033 Uiso 1 1 calc R
C13 C -0.3223(4) 0.65735(8) 0.08448(4) 0.0262(4) Uani 1 1 d .
C15 C -0.3007(4) 0.74411(8) 0.12849(4) 0.0257(4) Uani 1 1 d .
C30 C 0.3080(4) 0.51830(9) 0.11773(5) 0.0281(4) Uani 1 1 d .
C10 C 0.0322(4) 0.58798(9) 0.04101(5) 0.0276(4) Uani 1 1 d .
C3 C 0.0441(4) 0.89300(8) 0.01966(4) 0.0258(4) Uani 1 1 d .
C2 C -0.1126(4) 0.88674(8) 0.04909(4) 0.0262(4) Uani 1 1 d .
H2 H -0.0995 0.9188 0.0661 0.031 Uiso 1 1 calc R
C35 C 0.6814(5) 0.45758(9) 0.14880(5) 0.0325(4) Uani 1 1 d .
H35 H 0.6773 0.4886 0.1663 0.039 Uiso 1 1 calc R
C12 C -0.1611(4) 0.60618(8) 0.09696(5) 0.0278(4) Uani 1 1 d .
H12 H -0.1729 0.5946 0.1204 0.033 Uiso 1 1 calc R
C8 C -0.3089(4) 0.67285(8) 0.04964(5) 0.0263(4) Uani 1 1 d .
C24 C 0.4622(4) 0.83728(8) -0.08146(4) 0.0281(4) Uani 1 1 d .
C16 C -0.1304(4) 0.72391(8) 0.15631(5) 0.0273(4) Uani 1 1 d .
H16 H -0.1363 0.6808 0.1630 0.033 Uiso 1 1 calc R
C11 C 0.0135(4) 0.57256(8) 0.07585(5) 0.0271(4) Uani 1 1 d .
C4 C 0.0182(4) 0.84576(8) -0.00540(4) 0.0265(4) Uani 1 1 d .
N2 N 0.8701(4) 0.36205(8) 0.12699(4) 0.0372(4) Uani 1 1 d .
C14 C -0.4878(4) 0.69511(8) 0.11049(5) 0.0277(4) Uani 1 1 d .
H14A H -0.5662 0.6660 0.1277 0.033 Uiso 1 1 calc R
H14B H -0.6495 0.7166 0.0987 0.033 Uiso 1 1 calc R
C31 C 0.5002(4) 0.46289(8) 0.12031(5) 0.0289(4) Uani 1 1 d .
C37 C 0.3290(4) 0.92173(9) 0.17562(5) 0.0305(4) Uani 1 1 d .
C25 C 0.4514(5) 0.90020(9) -0.09143(5) 0.0327(4) Uani 1 1 d .
H25 H 0.3289 0.9286 -0.0800 0.039 Uiso 1 1 calc R
C1 C -0.2902(4) 0.83461(8) 0.05463(4) 0.0257(4) Uani 1 1 d .
N1 N 0.7941(4) 0.88184(8) -0.13419(4) 0.0373(4) Uani 1 1 d .
O4 O 0.9497(4) 0.90255(8) -0.15867(4) 0.0534(5) Uani 1 1 d .
C22 C 0.2554(5) 0.99015(9) 0.03783(5) 0.0338(4) Uani 1 1 d .
H22A H 0.0712 1.0103 0.0417 0.051 Uiso 1 1 calc R
H22B H 0.3912 1.0219 0.0300 0.051 Uiso 1 1 calc R
H22C H 0.3268 0.9713 0.0593 0.051 Uiso 1 1 calc R
C28 C 0.6458(5) 0.79745(9) -0.09875(5) 0.0326(4) Uani 1 1 d .
H28 H 0.6587 0.7542 -0.0925 0.039 Uiso 1 1 calc R
C38 C 0.4500(5) 0.95983(9) 0.20426(5) 0.0330(4) Uani 1 1 d .
C17 C 0.0463(4) 0.76509(9) 0.17433(5) 0.0283(4) Uani 1 1 d .
O8 O 1.0407(4) 0.31398(8) 0.13004(4) 0.0530(5) Uani 1 1 d .
C27 C 0.8081(5) 0.82013(10) -0.12475(5) 0.0365(5) Uani 1 1 d .
H27 H 0.9321 0.7923 -0.1363 0.044 Uiso 1 1 calc R
C26 C 0.6157(5) 0.92176(9) -0.11751(5) 0.0376(5) Uani 1 1 d .
H26 H 0.6054 0.9649 -0.1241 0.045 Uiso 1 1 calc R
O12 O 0.7901(4) 1.07021(9) 0.28021(5) 0.0580(5) Uani 1 1 d .
N3 N 0.6789(4) 1.03593(9) 0.25587(5) 0.0427(4) Uani 1 1 d .
C29 C 0.2354(5) 0.56641(10) -0.01326(5) 0.0368(5) Uani 1 1 d .
H29A H 0.0474 0.5635 -0.0245 0.055 Uiso 1 1 calc R
H29B H 0.3657 0.5366 -0.0240 0.055 Uiso 1 1 calc R
H29C H 0.3090 0.6095 -0.0156 0.055 Uiso 1 1 calc R
C42 C 0.6600(5) 1.00441(10) 0.19740(5) 0.0370(5) Uani 1 1 d .
H42 H 0.7253 1.0094 0.1747 0.044 Uiso 1 1 calc R
C34 C 0.8668(5) 0.40741(10) 0.15164(5) 0.0356(4) Uani 1 1 d .
H34 H 0.9931 0.4045 0.1709 0.043 Uiso 1 1 calc R
C39 C 0.3558(5) 0.95503(10) 0.23765(5) 0.0383(5) Uani 1 1 d .
H39 H 0.2143 0.9248 0.2431 0.046 Uiso 1 1 calc R
C36 C 0.2393(5) 0.68286(10) 0.20941(6) 0.0413(5) Uani 1 1 d .
H36A H 0.0520 0.6669 0.2158 0.062 Uiso 1 1 calc R
H36B H 0.3750 0.6767 0.2285 0.062 Uiso 1 1 calc R
H36C H 0.3050 0.6598 0.1893 0.062 Uiso 1 1 calc R
C32 C 0.5115(5) 0.41649(9) 0.09503(5) 0.0353(4) Uani 1 1 d .
H32 H 0.3915 0.4194 0.0752 0.042 Uiso 1 1 calc R
C41 C 0.7718(5) 1.04084(10) 0.22319(6) 0.0409(5) Uani 1 1 d .
H41 H 0.9177 1.0703 0.2182 0.049 Uiso 1 1 calc R
C33 C 0.6964(5) 0.36669(10) 0.09887(5) 0.0383(5) Uani 1 1 d .
H33 H 0.7028 0.3351 0.0816 0.046 Uiso 1 1 calc R
C40 C 0.4673(5) 0.99410(11) 0.26301(6) 0.0443(5) Uani 1 1 d .
H40 H 0.3960 0.9918 0.2855 0.053 Uiso 1 1 calc R
O13 O 0.3886(4) 0.37123(9) 0.20584(4) 0.0556(5) Uani 1 1 d .
N4 N 0.6453(5) 0.28162(9) 0.21576(5) 0.0454(5) Uani 1 1 d .
C43 C 0.4588(6) 0.31700(12) 0.19806(6) 0.0478(6) Uani 1 1 d .
H43 H 0.3737 0.2991 0.1780 0.057 Uiso 1 1 calc R
C44 C 0.7859(6) 0.30568(14) 0.24672(6) 0.0550(7) Uani 1 1 d .
H44A H 0.7006 0.3462 0.2530 0.083 Uiso 1 1 calc R
H44B H 0.9890 0.3117 0.2426 0.083 Uiso 1 1 calc R
H44C H 0.7628 0.2754 0.2654 0.083 Uiso 1 1 calc R
C45 C 0.7178(8) 0.21855(14) 0.20472(7) 0.0679(8) Uani 1 1 d .
H45A H 0.6219 0.2096 0.1827 0.102 Uiso 1 1 calc R
H45B H 0.6563 0.1879 0.2218 0.102 Uiso 1 1 calc R
H45C H 0.9242 0.2154 0.2021 0.102 Uiso 1 1 calc R

loop_
_atom_site_aniso_label
_atom_site_aniso_U_11
_atom_site_aniso_U_22
_atom_site_aniso_U_33
_atom_site_aniso_U_23
_atom_site_aniso_U_13
_atom_site_aniso_U_12
O1 0.0356(8) 0.0230(6) 0.0342(6) -0.0026(5) 0.0036(6) -0.0056(6)
O6 0.0367(8) 0.0246(6) 0.0326(6) -0.0009(5) -0.0014(6) 0.0052(6)
O2 0.0384(8) 0.0223(6) 0.0307(6) -0.0011(5) 0.0078(6) -0.0005(6)
O9 0.0382(9) 0.0279(7) 0.0370(7) 0.0056(5) -0.0075(6) 0.0004(6)
O3 0.0421(9) 0.0226(6) 0.0331(6) 0.0002(5) 0.0037(6) 0.0023(6)
O10 0.0417(9) 0.0272(7) 0.0341(7) 0.0040(5) -0.0049(6) -0.0096(6)
O5 0.0373(8) 0.0296(7) 0.0332(7) -0.0028(5) 0.0059(6) 0.0034(6)
O7 0.0391(9) 0.0284(7) 0.0389(7) -0.0060(5) 0.0000(6) 0.0040(6)
O11 0.0454(9) 0.0281(7) 0.0343(7) -0.0006(5) 0.0061(6) -0.0041(6)
C7 0.0262(10) 0.0229(8) 0.0325(8) 0.0002(6) -0.0026(7) -0.0027(7)
C18 0.0279(10) 0.0226(8) 0.0315(8) -0.0008(6) -0.0009(7) -0.0027(7)
C6 0.0236(10) 0.0223(8) 0.0308(8) 0.0013(6) -0.0024(7) 0.0016(7)
C20 0.0245(10) 0.0230(8) 0.0301(8) 0.0011(6) 0.0033(7) 0.0027(7)
C19 0.0300(10) 0.0219(8) 0.0312(8) 0.0013(6) 0.0030(7) 0.0013(7)
C21 0.0267(10) 0.0242(8) 0.0313(8) 0.0001(6) 0.0005(7) 0.0031(7)
C5 0.0297(11) 0.0233(8) 0.0295(8) -0.0011(6) -0.0021(7) 0.0007(7)
C23 0.0285(10) 0.0248(8) 0.0288(8) -0.0029(6) -0.0020(7) 0.0016(7)
C9 0.0275(10) 0.0239(8) 0.0307(8) -0.0017(6) -0.0008(7) -0.0046(7)
C13 0.0244(10) 0.0222(8) 0.0320(8) -0.0015(6) 0.0000(7) -0.0028(7)
C15 0.0234(10) 0.0234(8) 0.0306(8) -0.0002(6) 0.0057(7) 0.0009(7)
C30 0.0281(10) 0.0247(8) 0.0317(8) -0.0008(6) 0.0011(7) -0.0021(7)
C10 0.0255(10) 0.0236(8) 0.0337(9) -0.0046(6) 0.0015(7) -0.0029(7)
C3 0.0252(10) 0.0211(8) 0.0309(8) 0.0019(6) -0.0016(7) 0.0006(7)
C2 0.0276(10) 0.0220(8) 0.0288(8) -0.0009(6) -0.0015(7) 0.0029(7)
C35 0.0379(12) 0.0266(9) 0.0330(9) 0.0004(7) 0.0024(8) 0.0016(8)
C12 0.0289(10) 0.0226(8) 0.0320(8) -0.0010(6) 0.0017(7) -0.0013(7)
C8 0.0242(10) 0.0209(8) 0.0336(8) -0.0010(6) -0.0014(7) -0.0046(7)
C24 0.0316(11) 0.0236(8) 0.0290(8) -0.0023(6) -0.0005(7) -0.0008(7)
C16 0.0282(10) 0.0211(8) 0.0327(8) 0.0012(6) 0.0030(7) 0.0013(7)
C11 0.0279(10) 0.0193(8) 0.0341(9) 0.0006(6) -0.0013(7) -0.0007(7)
C4 0.0279(10) 0.0228(8) 0.0288(8) 0.0020(6) 0.0015(7) 0.0027(7)
N2 0.0428(11) 0.0262(8) 0.0428(9) 0.0022(7) 0.0049(8) 0.0088(8)
C14 0.0267(10) 0.0240(8) 0.0326(8) 0.0018(6) 0.0038(7) 0.0000(7)
C31 0.0302(11) 0.0229(8) 0.0338(9) 0.0013(6) 0.0030(7) 0.0015(7)
C37 0.0314(11) 0.0227(8) 0.0375(9) 0.0013(7) 0.0020(8) 0.0019(8)
C25 0.0384(12) 0.0250(9) 0.0350(9) -0.0021(7) 0.0041(8) 0.0004(8)
C1 0.0237(10) 0.0227(8) 0.0304(8) 0.0013(6) -0.0028(7) 0.0040(7)
N1 0.0441(11) 0.0333(9) 0.0348(8) 0.0012(7) 0.0087(7) -0.0055(8)
O4 0.0665(12) 0.0469(10) 0.0480(9) 0.0067(7) 0.0273(8) -0.0074(9)
C22 0.0404(12) 0.0240(9) 0.0367(9) -0.0038(7) -0.0021(8) -0.0044(8)
C28 0.0396(12) 0.0247(9) 0.0337(9) -0.0014(7) 0.0037(8) 0.0024(8)
C38 0.0372(12) 0.0244(9) 0.0371(9) 0.0035(7) -0.0028(8) -0.0004(8)
C17 0.0287(10) 0.0253(8) 0.0307(8) 0.0032(6) 0.0008(7) 0.0017(7)
O8 0.0649(12) 0.0360(9) 0.0581(10) -0.0009(7) 0.0002(9) 0.0240(8)
C27 0.0431(13) 0.0300(10) 0.0367(10) -0.0023(7) 0.0080(9) 0.0030(9)
C26 0.0492(14) 0.0239(9) 0.0400(10) 0.0011(7) 0.0054(9) -0.0010(9)
O12 0.0647(12) 0.0502(11) 0.0585(10) -0.0175(8) -0.0129(9) -0.0116(9)
N3 0.0495(12) 0.0324(9) 0.0457(10) -0.0050(7) -0.0089(9) -0.0056(8)
C29 0.0441(13) 0.0326(10) 0.0340(9) -0.0048(7) 0.0066(9) -0.0006(9)
C42 0.0409(13) 0.0288(10) 0.0412(10) 0.0016(8) -0.0010(9) -0.0032(9)
C34 0.0404(13) 0.0314(10) 0.0351(9) 0.0018(7) 0.0003(8) 0.0059(9)
C39 0.0430(13) 0.0342(11) 0.0376(10) 0.0033(8) -0.0036(9) -0.0085(9)
C36 0.0503(14) 0.0286(10) 0.0448(11) 0.0093(8) -0.0065(10) 0.0037(10)
C32 0.0421(12) 0.0287(9) 0.0351(9) -0.0014(7) 0.0012(8) 0.0012(9)
C41 0.0444(14) 0.0320(11) 0.0463(12) 0.0022(8) -0.0014(10) -0.0079(10)
C33 0.0459(13) 0.0281(10) 0.0409(10) -0.0043(8) 0.0033(9) 0.0056(9)
C40 0.0513(15) 0.0436(12) 0.0378(11) 0.0023(9) -0.0031(10) -0.0092(11)
O13 0.0672(12) 0.0491(10) 0.0509(10) 0.0051(8) 0.0119(9) 0.0152(9)
N4 0.0542(13) 0.0423(11) 0.0396(9) -0.0014(8) 0.0014(9) 0.0082(9)
C43 0.0550(16) 0.0511(14) 0.0375(11) 0.0021(10) 0.0047(10) 0.0064(12)
C44 0.0556(17) 0.0621(17) 0.0473(13) -0.0056(11) -0.0001(12) -0.0013(13)
C45 0.094(2) 0.0511(16) 0.0583(16) -0.0087(12) -0.0029(16) 0.0199(16)

loop_
_atom_type_symbol
_atom_type_description
_atom_type_scat_dispersion_real
_atom_type_scat_dispersion_imag
_atom_type_scat_source
C C 0.0033 0.0016 'International Tables Vol C Tables 4.2.6.8 and 6.1.1.4'
H H 0.0000 0.0000 'International Tables Vol C Tables 4.2.6.8 and 6.1.1.4'
N N 0.0061 0.0033 'International Tables Vol C Tables 4.2.6.8 and 6.1.1.4'
O O 0.0106 0.0060 'International Tables Vol C Tables 4.2.6.8 and 6.1.1.4'

loop_
_geom_angle_atom_site_label_1
_geom_angle_atom_site_label_2
_geom_angle_atom_site_label_3
_geom_angle
C3 O1 C22 117.07(15)
C30 O6 C11 121.15(14)
C23 O2 C4 121.62(14)
C17 O9 C36 116.74(15)
C37 O10 C18 121.76(15)
C10 O5 C29 117.09(16)
C6 C7 C8 112.79(15)
C19 C18 C17 120.71(17)
C19 C18 O10 123.45(16)
C17 C18 O10 115.55(16)
C1 C6 C5 118.82(17)
C1 C6 C7 123.86(16)
C5 C6 C7 117.32(16)
C15 C20 C19 118.58(17)
C15 C20 C21 123.48(17)
C19 C20 C21 117.94(16)
C18 C19 C20 121.27(17)
C1 C21 C20 113.89(15)
C4 C5 C6 121.34(16)
O3 C23 O2 124.90(17)
O3 C23 C24 124.04(17)
O2 C23 C24 111.06(15)
C10 C9 C8 121.88(17)
C8 C13 C12 118.81(17)
C8 C13 C14 124.05(17)
C12 C13 C14 117.04(16)
C20 C15 C16 119.45(17)
C20 C15 C14 122.89(17)
C16 C15 C14 117.65(16)
O7 C30 O6 125.49(18)
O7 C30 C31 124.18(18)
O6 C30 C31 110.32(15)
O5 C10 C9 125.65(17)
O5 C10 C11 116.16(17)
C9 C10 C11 118.19(17)
O1 C3 C2 125.76(16)
O1 C3 C4 116.12(16)
C2 C3 C4 118.11(17)
C3 C2 C1 122.15(16)
C34 C35 C31 120.13(18)
C11 C12 C13 121.10(17)
C9 C8 C13 119.21(17)
C9 C8 C7 118.27(16)
C13 C8 C7 122.52(16)
C25 C24 C28 117.66(17)
C25 C24 C23 123.36(17)
C28 C24 C23 118.96(17)
C17 C16 C15 121.81(17)
C12 C11 C10 120.79(17)
C12 C11 O6 124.07(16)
C10 C11 O6 115.09(16)
C5 C4 C3 120.52(16)
C5 C4 O2 124.21(16)
C3 C4 O2 115.13(16)
O8 N2 C33 119.31(17)
O8 N2 C34 120.33(19)
C33 N2 C34 120.36(18)
C13 C14 C15 111.59(15)
C35 C31 C32 118.49(18)
C35 C31 C30 118.65(17)
C32 C31 C30 122.85(18)
O11 C37 O10 124.58(18)
O11 C37 C38 124.09(18)
O10 C37 C38 111.33(16)
C26 C25 C24 120.71(19)
C6 C1 C2 119.00(17)
C6 C1 C21 123.26(17)
C2 C1 C21 117.73(15)
O4 N1 C27 120.11(18)
O4 N1 C26 120.40(18)
C27 N1 C26 119.48(17)
C27 C28 C24 120.58(18)
C39 C38 C42 118.08(19)
C39 C38 C37 122.90(19)
C42 C38 C37 118.97(18)
O9 C17 C16 125.04(17)
O9 C17 C18 116.89(17)
C16 C17 C18 118.03(17)
N1 C27 C28 120.88(19)
N1 C26 C25 120.69(19)
O12 N3 C41 120.8(2)
O12 N3 C40 119.8(2)
C41 N3 C40 119.42(19)
C41 C42 C38 120.2(2)
N2 C34 C35 120.3(2)
C40 C39 C38 120.3(2)
C33 C32 C31 119.9(2)
N3 C41 C42 121.5(2)
N2 C33 C32 120.79(19)
N3 C40 C39 120.5(2)
C43 N4 C45 121.4(2)
C43 N4 C44 120.9(2)
C45 N4 C44 117.7(2)
O13 C43 N4 124.8(2)

loop_
_geom_bond_atom_site_label_1
_geom_bond_atom_site_label_2
_geom_bond_distance
O1 C3 1.366(2)
O1 C22 1.430(2)
O6 C30 1.362(2)
O6 C11 1.405(2)
O2 C23 1.350(2)
O2 C4 1.404(2)
O9 C17 1.366(2)
O9 C36 1.432(2)
O3 C23 1.208(2)
O10 C37 1.351(2)
O10 C18 1.410(2)
O5 C10 1.373(2)
O5 C29 1.426(2)
O7 C30 1.203(2)
O11 C37 1.208(2)
C7 C6 1.520(3)
C7 C8 1.527(3)
C18 C19 1.377(3)
C18 C17 1.402(3)
C6 C1 1.399(2)
C6 C5 1.402(2)
C20 C15 1.398(2)
C20 C19 1.399(3)
C20 C21 1.521(3)
C21 C1 1.522(3)
C5 C4 1.378(3)
C23 C24 1.484(3)
C9 C10 1.386(3)
C9 C8 1.401(3)
C13 C8 1.402(2)
C13 C12 1.403(3)
C13 C14 1.520(2)
C15 C16 1.402(3)
C15 C14 1.522(3)
C30 C31 1.483(3)
C10 C11 1.404(3)
C3 C2 1.385(2)
C3 C4 1.403(2)
C2 C1 1.403(3)
C35 C34 1.377(3)
C35 C31 1.391(3)
C12 C11 1.375(3)
C24 C25 1.389(3)
C24 C28 1.392(3)
C16 C17 1.385(3)
N2 O8 1.299(2)
N2 C33 1.357(3)
N2 C34 1.360(3)
C31 C32 1.394(3)
C37 C38 1.482(3)
C25 C26 1.370(3)
N1 O4 1.293(2)
N1 C27 1.359(3)
N1 C26 1.366(3)
C28 C27 1.371(3)
C38 C39 1.390(3)
C38 C42 1.396(3)
O12 N3 1.297(2)
N3 C41 1.362(3)
N3 C40 1.365(3)
C42 C41 1.364(3)
C39 C40 1.384(3)
C32 C33 1.372(3)
O13 C43 1.234(3)
N4 C43 1.334(3)
N4 C45 1.446(3)
N4 C44 1.457(3)
